data_7122256
loop_
_publ_author_name
'Zhou, Bo'
'Lu, Ailan'
'Shao, Changdong'
'Liang, Xinda'
'Zhang, Yanghui'

_publ_section_title
;
 Palladium-catalyzed sequential three-component reactions to access
 vinylsilanes.
;
_journal_issue 75
_journal_name_full 'Chemical communications (Cambridge, England)'
_journal_page_first 10598
_journal_page_last 10601
_journal_paper_doi 10.1039/c8cc05254a
_journal_volume 54
_journal_year 2018
_chemical_formula_sum 'C27 H34 O Si2'
_chemical_formula_weight 430.72
_space_group_crystal_system triclinic
_space_group_IT_number 2
_space_group_name_Hall '-P 1'
_space_group_name_H-M_alt 'P -1'
_symmetry_space_group_name_Hall '-P 1'
_symmetry_space_group_name_H-M 'P -1'
_atom_sites_solution_hydrogens geom
_audit_creation_method SHELXL-2018/1
_audit_update_record
;
2018-05-24 deposited with the CCDC.
2018-08-27 downloaded from the CCDC.
;
_cell_angle_alpha 94.671(4)
_cell_angle_beta 104.862(4)
_cell_angle_gamma 112.646(3)
_cell_formula_units_Z 2
_cell_length_a 9.2327(8)
_cell_length_b 9.5206(9)
_cell_length_c 17.1628(19)
_cell_measurement_reflns_used 8960
_cell_measurement_temperature 291(2)
_cell_measurement_theta_max 26.25
_cell_measurement_theta_min 2.89
_cell_volume 1318.0(2)
_computing_cell_refinement 'Bruker SAINT'
_computing_data_collection 'Bruker APEX3'
_computing_data_reduction 'Bruker SAINT'
_computing_molecular_graphics 'Bruker SHELXTL'
_computing_publication_material 'Bruker SHELXTL'
_computing_structure_refinement 'SHELXL-2018/1 (Sheldrick, 2018)'
_computing_structure_solution 'SHELXS-97 (Sheldrick 2008)'
_diffrn_ambient_temperature 291(2)
_diffrn_measured_fraction_theta_full 0.997
_diffrn_measured_fraction_theta_max 0.995
_diffrn_measurement_device_type 'Bruker APEX-III CMOS'
_diffrn_measurement_method '\f and \w scans'
_diffrn_radiation_type MoK\a
_diffrn_radiation_wavelength 0.71073
_diffrn_reflns_av_R_equivalents 0.0352
_diffrn_reflns_av_unetI/netI 0.0296
_diffrn_reflns_Laue_measured_fraction_full 0.997
_diffrn_reflns_Laue_measured_fraction_max 0.995
_diffrn_reflns_limit_h_max 11
_diffrn_reflns_limit_h_min -11
_diffrn_reflns_limit_k_max 11
_diffrn_reflns_limit_k_min -11
_diffrn_reflns_limit_l_max 21
_diffrn_reflns_limit_l_min -21
_diffrn_reflns_number 23001
_diffrn_reflns_point_group_measured_fraction_full 0.997
_diffrn_reflns_point_group_measured_fraction_max 0.995
_diffrn_reflns_theta_full 25.242
_diffrn_reflns_theta_max 26.493
_diffrn_reflns_theta_min 2.894
_exptl_absorpt_coefficient_mu 0.149
_exptl_absorpt_correction_type multi-scan
_exptl_absorpt_process_details sadabs
_exptl_crystal_colour colourless
_exptl_crystal_density_diffrn 1.085
_exptl_crystal_description block
_exptl_crystal_F_000 464
_exptl_crystal_size_max 0.350
_exptl_crystal_size_mid 0.130
_exptl_crystal_size_min 0.120
_exptl_transmission_factor_max 0.7454
_exptl_transmission_factor_min 0.7124
_refine_diff_density_max 0.179
_refine_diff_density_min -0.201
_refine_diff_density_rms 0.033
_refine_ls_extinction_coef 0.054(4)
_refine_ls_extinction_expression Fc^*^=kFc[1+0.001xFc^2^\l^3^/sin(2\q)]^-1/4^
_refine_ls_extinction_method 'SHELXL-2018/1 (Sheldrick 2018)'
_refine_ls_goodness_of_fit_ref 1.029
_refine_ls_hydrogen_treatment constr
_refine_ls_matrix_type full
_refine_ls_number_parameters 279
_refine_ls_number_reflns 5436
_refine_ls_number_restraints 0
_refine_ls_restrained_S_all 1.029
_refine_ls_R_factor_all 0.0669
_refine_ls_R_factor_gt 0.0439
_refine_ls_shift/su_max 0.000
_refine_ls_shift/su_mean 0.000
_refine_ls_structure_factor_coef Fsqd
_refine_ls_weighting_details 'w=1/[\s^2^(Fo^2^)+(0.0524P)^2^+0.3096P] where P=(Fo^2^+2Fc^2^)/3'
_refine_ls_weighting_scheme calc
_refine_ls_wR_factor_gt 0.1072
_refine_ls_wR_factor_ref 0.1207
_reflns_Friedel_coverage 0.000
_reflns_number_gt 3968
_reflns_number_total 5436
_reflns_threshold_expression 'I > 2\s(I)'
_cod_data_source_file c8cc05254a2.cif
_cod_data_source_block 180403a
_cod_depositor_comments 'Adding full bibliography for 7122256.cif.'
_cod_database_code 7122256
_shelx_shelxl_version_number 2018/1
_shelx_space_group_comment
; 
The symmetry employed for this shelxl refinement is uniquely defined 
by the following loop, which should always be used as a source of 
symmetry information in preference to the above space-group names. 
They are only intended as comments. 
;
_shelx_estimated_absorpt_t_min 0.950
_shelx_estimated_absorpt_t_max 0.982

loop_
_space_group_symop_operation_xyz
'x, y, z'
'-x, -y, -z'

loop_
_atom_site_label
_atom_site_type_symbol
_atom_site_fract_x
_atom_site_fract_y
_atom_site_fract_z
_atom_site_U_iso_or_equiv
_atom_site_adp_type
_atom_site_occupancy
_atom_site_site_symmetry_order
_atom_site_calc_flag
_atom_site_refinement_flags_posn
_atom_site_refinement_flags_adp
Si1 Si 0.48649(6) 0.04517(6) 0.17932(3) 0.05759(17) Uani 1 1 d . .
Si2 Si 0.26916(7) 0.14514(6) 0.41372(3) 0.05885(18) Uani 1 1 d . .
O23 O 0.45428(18) 0.57930(15) 0.16361(9) 0.0730(4) Uani 1 1 d . .
C1 C 0.15712(19) -0.00874(19) 0.24216(10) 0.0450(4) Uani 1 1 d . .
C2 C 0.0585(2) -0.1396(2) 0.16900(10) 0.0482(4) Uani 1 1 d . .
C3 C 0.0491(2) -0.2890(2) 0.16836(11) 0.0586(5) Uani 1 1 d . .
H3 H 0.103903 -0.311516 0.215773 0.070 Uiso 1 1 calc R U
C4 C -0.0405(3) -0.4049(2) 0.09830(13) 0.0688(5) Uani 1 1 d . .
H4 H -0.044794 -0.503948 0.099118 0.083 Uiso 1 1 calc R U
C5 C -0.1230(3) -0.3747(3) 0.02775(12) 0.0715(6) Uani 1 1 d . .
H5 H -0.183158 -0.452957 -0.019118 0.086 Uiso 1 1 calc R U
C6 C -0.1161(2) -0.2285(3) 0.02675(12) 0.0693(5) Uani 1 1 d . .
H6 H -0.172147 -0.207567 -0.020907 0.083 Uiso 1 1 calc R U
C7 C -0.0261(2) -0.1118(2) 0.09645(11) 0.0567(4) Uani 1 1 d . .
H7 H -0.021972 -0.012921 0.094844 0.068 Uiso 1 1 calc R U
C8 C 0.16090(19) -0.02077(19) 0.32070(10) 0.0463(4) Uani 1 1 d . .
C9 C 0.0623(2) -0.1711(2) 0.34071(10) 0.0514(4) Uani 1 1 d . .
C10 C 0.1375(3) -0.2606(2) 0.37716(13) 0.0725(6) Uani 1 1 d . .
H10 H 0.251125 -0.227074 0.389047 0.087 Uiso 1 1 calc R U
C11 C 0.0462(4) -0.3990(3) 0.39603(16) 0.0957(8) Uani 1 1 d . .
H11 H 0.098459 -0.458098 0.420057 0.115 Uiso 1 1 calc R U
C12 C -0.1203(5) -0.4494(3) 0.37966(17) 0.1020(10) Uani 1 1 d . .
H12 H -0.181435 -0.543517 0.391728 0.122 Uiso 1 1 calc R U
C13 C -0.1973(3) -0.3619(3) 0.34556(15) 0.0903(8) Uani 1 1 d . .
H13 H -0.310627 -0.395596 0.335102 0.108 Uiso 1 1 calc R U
C14 C -0.1062(2) -0.2224(2) 0.32653(11) 0.0646(5) Uani 1 1 d . .
H14 H -0.159051 -0.162561 0.303967 0.078 Uiso 1 1 calc R U
C15 C 0.24479(19) 0.14459(19) 0.22102(9) 0.0444(4) Uani 1 1 d . .
C16 C 0.38464(19) 0.17943(19) 0.19413(9) 0.0463(4) Uani 1 1 d . .
C17 C 0.4551(2) 0.3267(2) 0.17586(10) 0.0523(4) Uani 1 1 d . .
H17 H 0.548608 0.352563 0.159036 0.063 Uiso 1 1 calc R U
C18 C 0.3910(2) 0.4349(2) 0.18190(10) 0.0539(4) Uani 1 1 d . .
C19 C 0.2537(2) 0.3988(2) 0.20750(11) 0.0568(4) Uani 1 1 d . .
H19 H 0.209621 0.470911 0.212094 0.068 Uiso 1 1 calc R U
C20 C 0.1820(2) 0.2553(2) 0.22622(11) 0.0532(4) Uani 1 1 d . .
H20 H 0.088531 0.231493 0.242903 0.064 Uiso 1 1 calc R U
C21 C 0.5801(3) 0.6130(3) 0.12513(15) 0.0815(6) Uani 1 1 d . .
H21A H 0.607925 0.714571 0.112367 0.122 Uiso 1 1 calc R U
H21B H 0.540785 0.537165 0.075348 0.122 Uiso 1 1 calc R U
H21C H 0.676269 0.609885 0.161758 0.122 Uiso 1 1 calc R U
C22 C 0.3714(3) -0.0905(3) 0.07783(13) 0.0745(6) Uani 1 1 d . .
H22A H 0.433877 -0.145315 0.065985 0.112 Uiso 1 1 calc R U
H22B H 0.354442 -0.032684 0.035778 0.112 Uiso 1 1 calc R U
H22C H 0.266310 -0.163593 0.079348 0.112 Uiso 1 1 calc R U
C23 C 0.5059(3) -0.0609(3) 0.26479(13) 0.0810(7) Uani 1 1 d . .
H23A H 0.557928 -0.127525 0.254783 0.121 Uiso 1 1 calc R U
H23B H 0.398129 -0.122345 0.268052 0.121 Uiso 1 1 calc R U
H23C H 0.571780 0.012396 0.315707 0.121 Uiso 1 1 calc R U
C24 C 0.7002(3) 0.1641(3) 0.17792(18) 0.0948(8) Uani 1 1 d . .
H24A H 0.755588 0.097946 0.173788 0.142 Uiso 1 1 calc R U
H24B H 0.760148 0.241527 0.227749 0.142 Uiso 1 1 calc R U
H24C H 0.694918 0.213907 0.131499 0.142 Uiso 1 1 calc R U
C25 C 0.1251(4) 0.2346(4) 0.42142(17) 0.1132(10) Uani 1 1 d . .
H25A H 0.165807 0.301624 0.474443 0.170 Uiso 1 1 calc R U
H25B H 0.017809 0.154379 0.414600 0.170 Uiso 1 1 calc R U
H25C H 0.117275 0.294040 0.379210 0.170 Uiso 1 1 calc R U
C26 C 0.3090(3) 0.0676(3) 0.50924(12) 0.0842(7) Uani 1 1 d . .
H26A H 0.363155 0.151860 0.556169 0.126 Uiso 1 1 calc R U
H26B H 0.378320 0.014770 0.506984 0.126 Uiso 1 1 calc R U
H26C H 0.206036 -0.003841 0.513831 0.126 Uiso 1 1 calc R U
C27 C 0.4718(3) 0.2909(3) 0.41341(15) 0.1064(10) Uani 1 1 d . .
H27A H 0.528504 0.359501 0.466332 0.160 Uiso 1 1 calc R U
H27B H 0.454990 0.349906 0.371940 0.160 Uiso 1 1 calc R U
H27C H 0.536952 0.238889 0.401797 0.160 Uiso 1 1 calc R U

loop_
_atom_site_aniso_label
_atom_site_aniso_U_11
_atom_site_aniso_U_22
_atom_site_aniso_U_33
_atom_site_aniso_U_23
_atom_site_aniso_U_13
_atom_site_aniso_U_12
Si1 0.0537(3) 0.0712(4) 0.0552(3) 0.0079(2) 0.0181(2) 0.0341(3)
Si2 0.0689(3) 0.0574(3) 0.0435(3) 0.0037(2) 0.0161(2) 0.0218(3)
O23 0.0818(9) 0.0559(8) 0.0839(10) 0.0252(7) 0.0328(8) 0.0252(7)
C1 0.0419(8) 0.0512(9) 0.0434(9) 0.0081(7) 0.0117(7) 0.0226(7)
C2 0.0450(9) 0.0546(10) 0.0429(9) 0.0077(7) 0.0137(7) 0.0195(8)
C3 0.0672(12) 0.0615(11) 0.0475(10) 0.0056(8) 0.0128(9) 0.0317(10)
C4 0.0756(13) 0.0620(12) 0.0646(12) -0.0014(10) 0.0199(11) 0.0286(11)
C5 0.0663(13) 0.0743(14) 0.0506(11) -0.0078(10) 0.0093(10) 0.0155(11)
C6 0.0640(12) 0.0821(15) 0.0454(10) 0.0091(10) 0.0053(9) 0.0221(11)
C7 0.0528(10) 0.0610(11) 0.0489(10) 0.0127(8) 0.0106(8) 0.0193(9)
C8 0.0435(9) 0.0519(9) 0.0453(9) 0.0090(7) 0.0134(7) 0.0223(8)
C9 0.0578(10) 0.0515(10) 0.0404(9) 0.0071(7) 0.0159(8) 0.0185(8)
C10 0.0839(14) 0.0657(13) 0.0682(13) 0.0209(10) 0.0212(11) 0.0319(11)
C11 0.143(3) 0.0657(15) 0.0814(17) 0.0309(13) 0.0372(17) 0.0420(17)
C12 0.139(3) 0.0606(15) 0.0748(16) 0.0117(12) 0.0447(17) 0.0020(17)
C13 0.0781(15) 0.0882(17) 0.0653(14) 0.0022(13) 0.0294(12) -0.0072(14)
C14 0.0601(11) 0.0710(13) 0.0490(10) 0.0048(9) 0.0187(9) 0.0138(10)
C15 0.0455(9) 0.0502(9) 0.0365(8) 0.0073(7) 0.0097(7) 0.0215(7)
C16 0.0445(9) 0.0542(10) 0.0371(8) 0.0059(7) 0.0088(7) 0.0209(8)
C17 0.0469(9) 0.0611(11) 0.0444(9) 0.0085(8) 0.0142(8) 0.0186(8)
C18 0.0577(10) 0.0507(10) 0.0468(9) 0.0102(8) 0.0112(8) 0.0195(9)
C19 0.0637(11) 0.0555(11) 0.0595(11) 0.0142(9) 0.0195(9) 0.0330(9)
C20 0.0517(10) 0.0612(11) 0.0548(10) 0.0140(8) 0.0196(8) 0.0298(9)
C21 0.0807(15) 0.0761(14) 0.0808(15) 0.0302(12) 0.0325(13) 0.0184(12)
C22 0.0805(14) 0.0872(15) 0.0638(12) 0.0035(11) 0.0297(11) 0.0414(12)
C23 0.0924(16) 0.1064(17) 0.0696(13) 0.0215(12) 0.0198(12) 0.0708(15)
C24 0.0602(13) 0.1075(19) 0.121(2) 0.0054(16) 0.0349(13) 0.0390(13)
C25 0.173(3) 0.134(2) 0.0786(17) 0.0116(16) 0.0441(18) 0.110(2)
C26 0.1017(17) 0.0928(16) 0.0487(11) 0.0100(11) 0.0154(11) 0.0373(14)
C27 0.0977(18) 0.0919(18) 0.0651(14) -0.0043(13) 0.0139(13) -0.0150(14)

loop_
_atom_type_symbol
_atom_type_description
_atom_type_scat_dispersion_real
_atom_type_scat_dispersion_imag
_atom_type_scat_source
C C 0.0033 0.0016 'International Tables Vol C Tables 4.2.6.8 and 6.1.1.4'
H H 0.0000 0.0000 'International Tables Vol C Tables 4.2.6.8 and 6.1.1.4'
O O 0.0106 0.0060 'International Tables Vol C Tables 4.2.6.8 and 6.1.1.4'
Si Si 0.0817 0.0704 'International Tables Vol C Tables 4.2.6.8 and 6.1.1.4'

loop_
_geom_angle_atom_site_label_1
_geom_angle_atom_site_label_2
_geom_angle_atom_site_label_3
_geom_angle
C23 Si1 C22 111.65(11)
C23 Si1 C24 107.00(12)
C22 Si1 C24 107.44(11)
C23 Si1 C16 112.25(9)
C22 Si1 C16 109.63(9)
C24 Si1 C16 108.69(10)
C27 Si2 C25 111.99(15)
C27 Si2 C26 106.54(12)
C25 Si2 C26 106.08(12)
C27 Si2 C8 114.14(10)
C25 Si2 C8 108.03(11)
C26 Si2 C8 109.75(9)
C18 O23 C21 117.93(16)
C8 C1 C2 124.66(15)
C8 C1 C15 121.22(14)
C2 C1 C15 113.98(13)
C3 C2 C7 117.28(16)
C3 C2 C1 123.45(15)
C7 C2 C1 119.25(15)
C4 C3 C2 121.12(17)
C5 C4 C3 120.52(19)
C6 C5 C4 119.57(18)
C5 C6 C7 120.25(18)
C6 C7 C2 121.27(18)
C1 C8 C9 121.12(15)
C1 C8 Si2 126.00(13)
C9 C8 Si2 112.65(11)
C14 C9 C10 117.81(18)
C14 C9 C8 121.09(17)
C10 C9 C8 121.05(17)
C11 C10 C9 120.9(2)
C12 C11 C10 120.4(3)
C11 C12 C13 120.1(2)
C12 C13 C14 119.9(2)
C9 C14 C13 120.9(2)
C20 C15 C16 118.96(15)
C20 C15 C1 118.12(14)
C16 C15 C1 122.90(14)
C17 C16 C15 117.48(15)
C17 C16 Si1 116.30(12)
C15 C16 Si1 126.22(13)
C18 C17 C16 122.47(16)
O23 C18 C19 116.05(16)
O23 C18 C17 124.53(17)
C19 C18 C17 119.42(16)
C20 C19 C18 119.47(16)
C19 C20 C15 122.18(16)

loop_
_geom_bond_atom_site_label_1
_geom_bond_atom_site_label_2
_geom_bond_distance
Si1 C23 1.857(2)
Si1 C22 1.860(2)
Si1 C24 1.867(2)
Si1 C16 1.8916(17)
Si2 C27 1.853(2)
Si2 C25 1.859(3)
Si2 C26 1.861(2)
Si2 C8 1.8967(17)
O23 C18 1.370(2)
O23 C21 1.424(2)
C1 C8 1.355(2)
C1 C2 1.498(2)
C1 C15 1.498(2)
C2 C3 1.390(2)
C2 C7 1.395(2)
C3 C4 1.385(3)
C4 C5 1.371(3)
C5 C6 1.371(3)
C6 C7 1.385(3)
C8 C9 1.494(2)
C9 C14 1.386(3)
C9 C10 1.386(3)
C10 C11 1.380(3)
C11 C12 1.364(4)
C12 C13 1.366(4)
C13 C14 1.389(3)
C15 C20 1.392(2)
C15 C16 1.411(2)
C16 C17 1.400(2)
C17 C18 1.380(2)
C18 C19 1.377(2)
C19 C20 1.376(2)

loop_
_geom_torsion_atom_site_label_1
_geom_torsion_atom_site_label_2
_geom_torsion_atom_site_label_3
_geom_torsion_atom_site_label_4
_geom_torsion
C8 C1 C2 C3 -43.5(2)
C15 C1 C2 C3 140.81(17)
C8 C1 C2 C7 138.04(17)
C15 C1 C2 C7 -37.6(2)
C7 C2 C3 C4 0.2(3)
C1 C2 C3 C4 -178.31(17)
C2 C3 C4 C5 -0.3(3)
C3 C4 C5 C6 0.1(3)
C4 C5 C6 C7 0.2(3)
C5 C6 C7 C2 -0.4(3)
C3 C2 C7 C6 0.2(3)
C1 C2 C7 C6 178.70(16)
C2 C1 C8 C9 -0.4(2)
C15 C1 C8 C9 174.95(14)
C2 C1 C8 Si2 -174.47(12)
C15 C1 C8 Si2 0.9(2)
C27 Si2 C8 C1 -39.03(19)
C25 Si2 C8 C1 86.23(18)
C26 Si2 C8 C1 -158.53(16)
C27 Si2 C8 C9 146.47(15)
C25 Si2 C8 C9 -88.27(16)
C26 Si2 C8 C9 26.97(15)
C1 C8 C9 C14 -77.5(2)
Si2 C8 C9 C14 97.30(16)
C1 C8 C9 C10 105.2(2)
Si2 C8 C9 C10 -80.04(19)
C14 C9 C10 C11 2.2(3)
C8 C9 C10 C11 179.58(19)
C9 C10 C11 C12 -0.5(4)
C10 C11 C12 C13 -1.0(4)
C11 C12 C13 C14 0.9(4)
C10 C9 C14 C13 -2.3(3)
C8 C9 C14 C13 -179.71(17)
C12 C13 C14 C9 0.8(3)
C8 C1 C15 C20 -70.1(2)
C2 C1 C15 C20 105.76(16)
C8 C1 C15 C16 111.70(18)
C2 C1 C15 C16 -72.47(19)
C20 C15 C16 C17 1.5(2)
C1 C15 C16 C17 179.69(14)
C20 C15 C16 Si1 -178.01(12)
C1 C15 C16 Si1 0.2(2)
C23 Si1 C16 C17 137.46(14)
C22 Si1 C16 C17 -97.86(14)
C24 Si1 C16 C17 19.30(16)
C23 Si1 C16 C15 -43.06(17)
C22 Si1 C16 C15 81.63(16)
C24 Si1 C16 C15 -161.21(15)
C15 C16 C17 C18 -1.2(2)
Si1 C16 C17 C18 178.34(13)
C21 O23 C18 C19 -170.62(17)
C21 O23 C18 C17 9.0(3)
C16 C17 C18 O23 -179.04(16)
C16 C17 C18 C19 0.6(3)
O23 C18 C19 C20 179.36(16)
C17 C18 C19 C20 -0.3(3)
C18 C19 C20 C15 0.7(3)
C16 C15 C20 C19 -1.3(3)
C1 C15 C20 C19 -179.57(16)
